data_1529115
loop_
_publ_author_name
'Fleck, M.'
'Bohaty, L.'
'Tillmanns, E.'

_publ_section_title
;
 Structural characterisation of M(II) guanidinium sulphate hydrates (M(II)
 = Mn, Fe, Co, Ni, Cd, V O)
;
_journal_name_full 'Solid State Sciences'
_journal_page_first 469
_journal_page_last 477
_journal_volume 6
_journal_year 2004
_chemical_formula_sum 'C2 H20 Cd N6 O12 S2'
_chemical_name_systematic '(C (N H2)3)2 Cd (H2 O)4 (S O4)2'
_space_group_IT_number 2
_symmetry_space_group_name_Hall '-P 1'
_symmetry_space_group_name_H-M 'P -1'
_cell_angle_alpha 90.18
_cell_angle_beta 97.02
_cell_angle_gamma 110
_cell_formula_units_Z 1
_cell_length_a 6.411
_cell_length_b 6.459
_cell_length_c 10.015
_cell_volume 386.327
_citation_journal_id_ASTM SSSCFJ
_cod_data_source_file Fleck_SSSCFJ_2004_80.cif
_cod_data_source_block C2H20Cd1N6O12S2
_cod_original_formula_sum 'C2 H20 Cd1 N6 O12 S2'
_cod_database_code 1529115

loop_
_symmetry_equiv_pos_as_xyz
x,y,z
-x,-y,-z

loop_
_atom_site_label
_atom_site_type_symbol
_atom_site_fract_x
_atom_site_fract_y
_atom_site_fract_z
_atom_site_occupancy
_atom_site_U_iso_or_equiv
H7 H+1 0.321 0.574 0.846 1 0.0
H1 H+1 0.348 0.071 0.385 1 0.0
O4 O-2 0.1799 -0.0547 0.6519 1 0.0
H3 H+1 0.102 0.562 0.373 1 0.0
H6 H+1 0.256 0.928 0.033 1 0.0
H2 H+1 0.54 0.135 0.385 1 0.0
S1 S+6 0.16512 0.14311 0.71751 1 0.0
O1 O-2 0.458 0.1741 0.3965 1 0.0
N1 N-3 0.2599 0.8365 0.0739 1 0.0
O2 O-2 0.1601 0.4619 0.3759 1 0.0
H4 H+1 0.053 0.339 0.373 1 0.0
O6 O-2 -0.0557 0.1633 0.6743 1 0.0
H10 H+1 0.261 0.364 0.028 1 0.0
Cd1 Cd+2 0.5 0.5 0.5 1 0.0
H9 H+1 0.257 0.476 0.138 1 0.0
O3 O-2 0.1964 0.1296 0.8645 1 0.0
H5 H+1 0.213 0.817 0.145 1 0.0
H8 H+1 0.291 0.776 0.851 1 0.0
N3 N-3 0.2606 0.4799 0.0702 1 0.0
O5 O-2 0.3418 0.3431 0.6817 1 0.0
C1 C+4 0.2737 0.6644 0.00876 1 0.0
N2 N-3 0.3056 0.6781 0.8801 1 0.0
